data_4112134
loop_
_publ_author_name
'John F. Allan'
'Roger Nassar'
'Elizabeth Specht'
'Alicia Beatty'
'Nathalie Calin'
'Kenneth W. Henderson'

_publ_section_title
;
 Characterization of a Kinetically Stable, Highly Ordered, Octameric Form
 of Lithium tert-Butoxide and Its Implications Regarding Aggregate
 Formation
;
_journal_name_full 'Journal of the American Chemical Society'
_journal_page_first 484
_journal_page_last 485
_journal_paper_doi 10.1021/ja038420m
_journal_volume 126
_journal_year 2004
_chemical_formula_sum 'C8 H18 Li2 O2'
_chemical_formula_weight 160.10
_chemical_name_systematic
; 
 ? 
;
_space_group_IT_number 82
_symmetry_cell_setting tetragonal
_symmetry_space_group_name_Hall 'I -4'
_symmetry_space_group_name_H-M 'I -4'
_atom_sites_solution_hydrogens difmap
_atom_sites_solution_primary direct
_atom_sites_solution_secondary difmap
_audit_creation_method SHELXL-97
_cell_angle_alpha 90.00
_cell_angle_beta 90.00
_cell_angle_gamma 90.00
_cell_formula_units_Z 8
_cell_length_a 12.8621(4)
_cell_length_b 12.8621(4)
_cell_length_c 12.5732(5)
_cell_measurement_reflns_used 9867
_cell_measurement_temperature 100(2)
_cell_measurement_theta_max 28.28
_cell_measurement_theta_min 2.28
_cell_volume 2080.03(12)
_computing_cell_refinement 'Bruker SMART'
_computing_data_collection 'Bruker SMART'
_computing_data_reduction 'Bruker SHELXTL'
_computing_molecular_graphics 'Bruker SHELXTL'
_computing_publication_material 'Bruker SHELXTL'
_computing_structure_refinement 'SHELXL-97 (Sheldrick, 1997)'
_computing_structure_solution 'SHELXS-97 (Sheldrick, 1990)'
_diffrn_ambient_temperature 100(2)
_diffrn_measured_fraction_theta_full 0.998
_diffrn_measured_fraction_theta_max 0.998
_diffrn_measurement_device_type 'CCD area detector'
_diffrn_measurement_method 'phi and omega scans'
_diffrn_radiation_monochromator graphite
_diffrn_radiation_source 'fine-focus sealed tube'
_diffrn_radiation_type MoK\a
_diffrn_radiation_wavelength 0.71073
_diffrn_reflns_av_R_equivalents 0.0187
_diffrn_reflns_av_sigmaI/netI 0.0163
_diffrn_reflns_limit_h_max 17
_diffrn_reflns_limit_h_min -17
_diffrn_reflns_limit_k_max 17
_diffrn_reflns_limit_k_min -16
_diffrn_reflns_limit_l_max 16
_diffrn_reflns_limit_l_min -16
_diffrn_reflns_number 11167
_diffrn_reflns_theta_full 28.29
_diffrn_reflns_theta_max 28.29
_diffrn_reflns_theta_min 2.24
_exptl_absorpt_coefficient_mu 0.066
_exptl_absorpt_correction_T_max 1.0000
_exptl_absorpt_correction_T_min 0.9163
_exptl_absorpt_correction_type multi-scan
_exptl_absorpt_process_details SADABS
_exptl_crystal_colour colorless
_exptl_crystal_density_diffrn 1.023
_exptl_crystal_description prism
_exptl_crystal_F_000 704
_exptl_crystal_size_max 0.5
_exptl_crystal_size_mid 0.3
_exptl_crystal_size_min 0.3
_refine_diff_density_max 0.279
_refine_diff_density_min -0.109
_refine_diff_density_rms 0.039
_refine_ls_abs_structure_details 'Flack H D (1983), Acta Cryst. A39, 876-881'
_refine_ls_abs_structure_Flack 0.1(5)
_refine_ls_extinction_method none
_refine_ls_goodness_of_fit_ref 1.062
_refine_ls_hydrogen_treatment isotropic
_refine_ls_matrix_type full
_refine_ls_number_parameters 181
_refine_ls_number_reflns 2580
_refine_ls_number_restraints 0
_refine_ls_restrained_S_all 1.062
_refine_ls_R_factor_all 0.0297
_refine_ls_R_factor_gt 0.0295
_refine_ls_shift/su_max 0.000
_refine_ls_shift/su_mean 0.000
_refine_ls_structure_factor_coef Fsqd
_refine_ls_weighting_details 'calc w=1/[\s^2^(Fo^2^)+(0.0608P)^2^+0.0906P] where P=(Fo^2^+2Fc^2^)/3'
_refine_ls_weighting_scheme calc
_refine_ls_wR_factor_gt 0.0763
_refine_ls_wR_factor_ref 0.0765
_reflns_number_gt 2557
_reflns_number_total 2580
_reflns_threshold_expression >2sigma(I)
_cod_data_source_file ja038420msi20030909_025152.cif
_cod_data_source_block kwh0303m
_cod_database_code 4112134

loop_
_symmetry_equiv_pos_as_xyz
'x, y, z'
'-x, -y, z'
'y, -x, -z'
'-y, x, -z'
'x+1/2, y+1/2, z+1/2'
'-x+1/2, -y+1/2, z+1/2'
'y+1/2, -x+1/2, -z+1/2'
'-y+1/2, x+1/2, -z+1/2'

loop_
_atom_site_label
_atom_site_type_symbol
_atom_site_fract_x
_atom_site_fract_y
_atom_site_fract_z
_atom_site_U_iso_or_equiv
_atom_site_adp_type
_atom_site_occupancy
_atom_site_symmetry_multiplicity
_atom_site_calc_flag
O1 O -0.50521(4) -0.16306(4) -0.18836(4) 0.01799(13) Uani 1 1 d
C1 C -0.52227(6) -0.27078(6) -0.17209(6) 0.01924(16) Uani 1 1 d
Li1 Li -0.48187(11) -0.09229(10) -0.05889(12) 0.0218(3) Uani 1 1 d
O2 O -0.61252(5) -0.02194(4) -0.04414(4) 0.01966(13) Uani 1 1 d
C2 C -0.61894(7) -0.30553(7) -0.23369(8) 0.02809(19) Uani 1 1 d
H2A H -0.6780(12) -0.2708(11) -0.2039(12) 0.034(3) Uiso 1 1 d
H2B H -0.6269(12) -0.3782(12) -0.2248(12) 0.040(4) Uiso 1 1 d
H2C H -0.6102(11) -0.2861(12) -0.3065(14) 0.038(4) Uiso 1 1 d
Li2 Li -0.62602(11) -0.06912(11) -0.18721(12) 0.0212(3) Uani 1 1 d
C3 C -0.42689(7) -0.33264(7) -0.20936(8) 0.02627(19) Uani 1 1 d
H3A H -0.4373(12) -0.4063(12) -0.1946(13) 0.038(3) Uiso 1 1 d
H3B H -0.3715(11) -0.3108(10) -0.1715(12) 0.029(3) Uiso 1 1 d
H3C H -0.4163(11) -0.3218(11) -0.2830(13) 0.036(3) Uiso 1 1 d
C4 C -0.53990(8) -0.29373(7) -0.05355(7) 0.02721(18) Uani 1 1 d
H4A H -0.5535(11) -0.3697(12) -0.0455(14) 0.039(3) Uiso 1 1 d
H4B H -0.5988(11) -0.2554(13) -0.0295(13) 0.040(4) Uiso 1 1 d
H4C H -0.4772(12) -0.2762(12) -0.0115(13) 0.037(4) Uiso 1 1 d
C21 C -0.67968(6) -0.00673(6) 0.04316(6) 0.01860(15) Uani 1 1 d
C22 C -0.64427(7) -0.07267(7) 0.13827(7) 0.02559(18) Uani 1 1 d
H22A H -0.6877(11) -0.0599(12) 0.1979(13) 0.038(4) Uiso 1 1 d
H22B H -0.5736(11) -0.0554(10) 0.1573(12) 0.031(3) Uiso 1 1 d
H22C H -0.6509(11) -0.1446(11) 0.1223(12) 0.033(3) Uiso 1 1 d
C23 C -0.79124(7) -0.03722(7) 0.01442(7) 0.02484(17) Uani 1 1 d
H23A H -0.7900(10) -0.1086(11) -0.0068(12) 0.031(3) Uiso 1 1 d
H23B H -0.8179(10) 0.0042(10) -0.0430(12) 0.032(3) Uiso 1 1 d
H23C H -0.8375(13) -0.0307(14) 0.0747(15) 0.046(4) Uiso 1 1 d
C24 C -0.67840(7) 0.10839(7) 0.07577(7) 0.02444(18) Uani 1 1 d
H24A H -0.7226(12) 0.1243(12) 0.1320(13) 0.036(3) Uiso 1 1 d
H24B H -0.6986(12) 0.1480(12) 0.0148(13) 0.040(4) Uiso 1 1 d
H24C H -0.6121(12) 0.1265(12) 0.0988(12) 0.036(3) Uiso 1 1 d

loop_
_atom_site_aniso_label
_atom_site_aniso_U_11
_atom_site_aniso_U_22
_atom_site_aniso_U_33
_atom_site_aniso_U_23
_atom_site_aniso_U_13
_atom_site_aniso_U_12
O1 0.0203(3) 0.0166(2) 0.0171(3) 0.00050(19) 0.0003(2) -0.00034(19)
C1 0.0202(3) 0.0179(3) 0.0196(4) 0.0000(3) -0.0001(3) -0.0008(3)
Li1 0.0231(6) 0.0210(6) 0.0212(6) 0.0007(5) -0.0023(5) -0.0003(5)
O2 0.0210(3) 0.0218(3) 0.0162(2) 0.0003(2) 0.0041(2) 0.0009(2)
C2 0.0238(4) 0.0275(4) 0.0330(5) -0.0047(3) -0.0035(3) -0.0050(3)
Li2 0.0216(6) 0.0241(6) 0.0180(6) 0.0011(5) -0.0007(5) 0.0013(5)
C3 0.0251(4) 0.0226(4) 0.0312(5) 0.0005(3) 0.0013(3) 0.0046(3)
C4 0.0362(5) 0.0232(4) 0.0222(4) 0.0046(3) 0.0033(3) -0.0030(3)
C21 0.0181(3) 0.0211(3) 0.0165(3) -0.0001(3) 0.0018(3) -0.0012(2)
C22 0.0259(4) 0.0322(5) 0.0187(4) 0.0047(3) 0.0017(3) 0.0008(3)
C23 0.0199(4) 0.0316(4) 0.0231(4) 0.0013(3) 0.0003(3) -0.0063(3)
C24 0.0241(4) 0.0242(4) 0.0250(4) -0.0048(3) 0.0035(3) -0.0007(3)

loop_
_atom_type_symbol
_atom_type_description
_atom_type_scat_dispersion_real
_atom_type_scat_dispersion_imag
_atom_type_scat_source
C C 0.0033 0.0016 'International Tables Vol C Tables 4.2.6.8 and 6.1.1.4'
H H 0.0000 0.0000 'International Tables Vol C Tables 4.2.6.8 and 6.1.1.4'
Li Li -0.0003 0.0001 'International Tables Vol C Tables 4.2.6.8 and 6.1.1.4'
O O 0.0106 0.0060 'International Tables Vol C Tables 4.2.6.8 and 6.1.1.4'

loop_
_geom_angle_atom_site_label_1
_geom_angle_atom_site_label_2
_geom_angle_atom_site_label_3
_geom_angle
_geom_angle_site_symmetry_1
_geom_angle_site_symmetry_3
C1 O1 Li1 111.79(7) . .
C1 O1 Li2 116.30(6) . 8_454
Li1 O1 Li2 120.68(7) . 8_454
C1 O1 Li2 118.47(6) . .
Li1 O1 Li2 79.83(6) . .
Li2 O1 Li2 104.48(7) 8_454 .
O1 C1 C2 109.75(7) . .
O1 C1 C3 109.80(7) . .
C2 C1 C3 110.07(7) . .
O1 C1 C4 110.52(6) . .
C2 C1 C4 108.34(7) . .
C3 C1 C4 108.33(7) . .
O1 C1 Li1 39.62(5) . .
C2 C1 Li1 131.19(6) . .
C3 C1 Li1 116.07(6) . .
C4 C1 Li1 71.71(5) . .
O1 Li1 O2 123.64(8) . 2_455
O1 Li1 O2 99.87(7) . .
O2 Li1 O2 100.61(7) 2_455 .
O1 Li1 Li1 116.24(5) . 2_455
O2 Li1 Li1 50.90(6) 2_455 2_455
O2 Li1 Li1 50.81(6) . 2_455
O1 Li1 Li2 51.49(5) . .
O2 Li1 Li2 116.46(7) 2_455 .
O2 Li1 Li2 49.46(5) . .
Li1 Li1 Li2 74.78(6) 2_455 .
O1 Li1 C24 129.08(7) . 2_455
O2 Li1 C24 60.63(4) 2_455 2_455
O2 Li1 C24 130.58(7) . 2_455
Li1 Li1 C24 102.97(7) 2_455 2_455
Li2 Li1 C24 177.04(8) . 2_455
O1 Li1 C4 60.96(5) . .
O2 Li1 C4 155.52(7) 2_455 .
O2 Li1 C4 102.02(6) . .
Li1 Li1 C4 152.78(10) 2_455 .
Li2 Li1 C4 85.68(6) . .
C24 Li1 C4 97.07(5) 2_455 .
O1 Li1 C1 28.59(3) . .
O2 Li1 C1 144.12(7) 2_455 .
O2 Li1 C1 106.16(6) . .
Li1 Li1 C1 141.49(6) 2_455 .
Li2 Li1 C1 67.78(5) . .
C24 Li1 C1 114.10(5) 2_455 .
C4 Li1 C1 32.74(3) . .
O1 Li1 C21 138.09(8) . 2_455
O2 Li1 C21 28.57(3) 2_455 2_455
O2 Li1 C21 113.44(6) . 2_455
Li1 Li1 C21 72.04(6) 2_455 2_455
Li2 Li1 C21 144.38(7) . 2_455
C24 Li1 C21 32.83(3) 2_455 2_455
C4 Li1 C21 129.90(6) . 2_455
C1 Li1 C21 140.31(6) . 2_455
O1 Li1 Li2 86.74(6) . 2_455
O2 Li1 Li2 38.82(4) 2_455 2_455
O2 Li1 Li2 97.59(6) . 2_455
Li1 Li1 Li2 53.47(5) 2_455 2_455
Li2 Li1 Li2 84.94(7) . 2_455
C24 Li1 Li2 92.17(6) 2_455 2_455
C4 Li1 Li2 144.44(7) . 2_455
C1 Li1 Li2 112.97(6) . 2_455
C21 Li1 Li2 65.03(4) 2_455 2_455
O1 Li1 Li2 29.71(4) . 8_454
O2 Li1 Li2 93.95(6) 2_455 8_454
O2 Li1 Li2 109.33(6) . 8_454
Li1 Li1 Li2 99.67(4) 2_455 8_454
Li2 Li1 Li2 62.13(5) . 8_454
C24 Li1 Li2 116.78(6) 2_455 8_454
C4 Li1 Li2 87.29(5) . 8_454
C1 Li1 Li2 54.91(4) . 8_454
C21 Li1 Li2 111.28(6) 2_455 8_454
Li2 Li1 Li2 58.14(4) 2_455 8_454
C21 O2 Li2 136.28(7) . .
C21 O2 Li1 110.93(6) . 2_455
Li2 O2 Li1 102.15(7) . 2_455
C21 O2 Li1 132.65(7) . .
Li2 O2 Li1 80.69(6) . .
Li1 O2 Li1 78.29(7) 2_455 .
O1 Li2 O2 129.91(8) 7_444 .
O1 Li2 O1 120.15(8) 7_444 .
O2 Li2 O1 97.49(7) . .
O1 Li2 Li1 141.93(8) 7_444 .
O2 Li2 Li1 49.85(5) . .
O1 Li2 Li1 48.68(5) . .
O1 Li2 Li1 102.31(6) 7_444 2_455
O2 Li2 Li1 39.03(4) . 2_455
O1 Li2 Li1 93.68(6) . 2_455
Li1 Li2 Li1 51.75(6) . 2_455
O1 Li2 Li2 84.30(7) 7_444 8_454
O2 Li2 Li2 119.29(7) . 8_454
O1 Li2 Li2 36.91(4) . 8_454
Li1 Li2 Li2 72.10(5) . 8_454
Li1 Li2 Li2 93.69(4) 2_455 8_454
O1 Li2 Li2 38.61(5) 7_444 7_444
O2 Li2 Li2 101.80(7) . 7_444
O1 Li2 Li2 108.15(5) . 7_444
Li1 Li2 Li2 104.85(5) . 7_444
Li1 Li2 Li2 66.10(5) 2_455 7_444
Li2 Li2 Li2 74.50(5) 8_454 7_444
O1 Li2 Li1 29.61(4) 7_444 7_444
O2 Li2 Li1 147.22(7) . 7_444
O1 Li2 Li1 90.64(6) . 7_444
Li1 Li2 Li1 123.92(7) . 7_444
Li1 Li2 Li1 109.03(6) 2_455 7_444
Li2 Li2 Li1 55.77(5) 8_454 7_444
Li2 Li2 Li1 45.77(5) 7_444 7_444
C1 C4 Li1 75.55(5) . .
O2 C21 C23 110.79(6) . .
O2 C21 C22 110.35(6) . .
C23 C21 C22 108.69(7) . .
O2 C21 C24 109.56(6) . .
C23 C21 C24 108.66(7) . .
C22 C21 C24 108.75(7) . .
O2 C21 Li1 40.50(4) . 2_455
C23 C21 Li1 135.70(6) . 2_455
C22 C21 Li1 113.24(6) . 2_455
C24 C21 Li1 70.77(5) . 2_455
C21 C24 Li1 76.40(5) . 2_455

loop_
_geom_bond_atom_site_label_1
_geom_bond_atom_site_label_2
_geom_bond_distance
_geom_bond_site_symmetry_2
O1 C1 1.4176(9) .
O1 Li1 1.8890(16) .
O1 Li2 1.8944(16) 8_454
O1 Li2 1.9683(14) .
C1 C2 1.5316(11) .
C1 C3 1.5354(11) .
C1 C4 1.5362(12) .
C1 Li1 2.7507(16) .
Li1 O2 1.9150(16) 2_455
Li1 O2 1.9175(15) .
Li1 Li1 2.419(3) 2_455
Li1 Li2 2.476(2) .
Li1 C24 2.6756(16) 2_455
Li1 C4 2.6971(16) .
Li1 C21 2.7543(16) 2_455
Li1 Li2 2.973(2) 2_455
Li1 Li2 3.288(2) 8_454
O2 C21 1.4104(9) .
O2 Li2 1.9065(16) .
O2 Li1 1.9150(16) 2_455
Li2 O1 1.8944(16) 7_444
Li2 Li1 2.973(2) 2_455
Li2 Li2 3.054(2) 8_454
Li2 Li2 3.054(2) 7_444
Li2 Li1 3.288(2) 7_444
C21 C23 1.5308(11) .
C21 C22 1.5352(12) .
C21 C24 1.5364(11) .
C21 Li1 2.7543(16) 2_455
C24 Li1 2.6756(16) 2_455
